data_2221831
loop_
_publ_author_name
'Thong, Pui Yee'
'Lo, Kong Mun'
'Ng, Seik Weng'

_publ_section_title
;
 Tricyclohexyl(2,3-dibromo-3-phenylpropionato-\k<i>O</i>)tin(IV)
;
_journal_coeditor_code TK2413
_journal_issue 5
_journal_name_full 'Acta Crystallographica Section E'
_journal_page_first m490
_journal_paper_doi 10.1107/S1600536809012240
_journal_volume 65
_journal_year 2009
_chemical_formula_iupac '[Sn (C6 H11)3 (C9 H7 Br2 O2)]'
_chemical_formula_moiety 'C27 H40 Br2 O2 Sn'
_chemical_formula_sum 'C27 H40 Br2 O2 Sn'
_chemical_formula_weight 675.10
_chemical_name_systematic
;
Tricyclohexyl(2,3-dibromo-3-phenylpropionato-\k<i>O</i>)tin(IV)
;
_space_group_IT_number 14
_symmetry_cell_setting monoclinic
_symmetry_space_group_name_Hall '-P 2ybc'
_symmetry_space_group_name_H-M 'P 1 21/c 1'
_atom_sites_solution_hydrogens geom
_atom_sites_solution_primary direct
_atom_sites_solution_secondary difmap
_audit_creation_method SHELXL-97
_cell_angle_alpha 90
_cell_angle_beta 108.2870(10)
_cell_angle_gamma 90
_cell_formula_units_Z 4
_cell_length_a 21.2359(3)
_cell_length_b 9.08370(10)
_cell_length_c 15.0550(2)
_cell_measurement_reflns_used 7301
_cell_measurement_temperature 118(2)
_cell_measurement_theta_max 28.2
_cell_measurement_theta_min 2.5
_cell_volume 2757.45(6)
_computing_cell_refinement 'SAINT (Bruker, 2008)'
_computing_data_collection 'APEX2 (Bruker, 2008)'
_computing_data_reduction 'SAINT (Bruker, 2008)'
_computing_molecular_graphics 'X-SEED (Barbour, 2001)'
_computing_publication_material 'publCIF (Westrip, 2009)'
_computing_structure_refinement 'SHELXL97 (Sheldrick, 2008)'
_computing_structure_solution 'SHELXS97 (Sheldrick, 2008)'
_diffrn_ambient_temperature 118(2)
_diffrn_measured_fraction_theta_full 1.000
_diffrn_measured_fraction_theta_max 1.000
_diffrn_measurement_device_type 'Bruker SMART APEX'
_diffrn_measurement_method \w
_diffrn_radiation_monochromator graphite
_diffrn_radiation_source 'fine-focus sealed tube'
_diffrn_radiation_type MoK\a
_diffrn_radiation_wavelength 0.71073
_diffrn_reflns_av_R_equivalents 0.034
_diffrn_reflns_av_sigmaI/netI 0.034
_diffrn_reflns_limit_h_max 27
_diffrn_reflns_limit_h_min -27
_diffrn_reflns_limit_k_max 11
_diffrn_reflns_limit_k_min -11
_diffrn_reflns_limit_l_max 19
_diffrn_reflns_limit_l_min -18
_diffrn_reflns_number 21967
_diffrn_reflns_theta_full 27.5
_diffrn_reflns_theta_max 27.5
_diffrn_reflns_theta_min 1.0
_diffrn_standards_decay_% 0
_diffrn_standards_interval_count 0
_diffrn_standards_interval_time 0
_diffrn_standards_number 0
_exptl_absorpt_coefficient_mu 3.846
_exptl_absorpt_correction_T_max 0.700
_exptl_absorpt_correction_T_min 0.392
_exptl_absorpt_correction_type multi-scan
_exptl_absorpt_process_details '(SADABS; Sheldrick, 1996)'
_exptl_crystal_colour Colorless
_exptl_crystal_density_diffrn 1.626
_exptl_crystal_density_method 'not measured'
_exptl_crystal_description Block
_exptl_crystal_F_000 1352
_exptl_crystal_size_max 0.30
_exptl_crystal_size_mid 0.20
_exptl_crystal_size_min 0.10
_refine_diff_density_max 1.63
_refine_diff_density_min -1.13
_refine_ls_extinction_method none
_refine_ls_goodness_of_fit_ref 1.04
_refine_ls_hydrogen_treatment constr
_refine_ls_matrix_type full
_refine_ls_number_parameters 289
_refine_ls_number_reflns 6325
_refine_ls_number_restraints 0
_refine_ls_restrained_S_all 1.04
_refine_ls_R_factor_all 0.050
_refine_ls_R_factor_gt 0.032
_refine_ls_shift/su_max 0.001
_refine_ls_shift/su_mean 0.001
_refine_ls_structure_factor_coef Fsqd
_refine_ls_weighting_details 'calc w=1/[\s^2^(Fo^2^)+(0.0318P)^2^+6.5266P] where P=(Fo^2^+2Fc^2^)/3'
_refine_ls_weighting_scheme calc
_refine_ls_wR_factor_gt 0.069
_refine_ls_wR_factor_ref 0.083
_reflns_number_gt 5007
_reflns_number_total 6325
_reflns_threshold_expression I>2\s(I)
_cod_data_source_file tk2413.cif
_cod_data_source_block I
_cod_depositor_comments
;
The following automatic conversions were performed:
'_symmetry_cell_setting' value 'Monoclinic' changed to 'monoclinic'
according to '/home/saulius/struct/CIF-dictionaries/cif_core.dic'
dictionary named 'cif_core.dic' version 2.4.1 from
2010-06-29.

'_exptl_absorpt_correction_type' value 'Multi-scan' changed
to 'multi-scan' according to
'/home/saulius/struct/CIF-dictionaries/cif_core.dic' dictionary named
'cif_core.dic' version 2.4.1 from 2010-06-29.

Automatic conversion script
Id: cif_fix_enum 1527 2010-12-29 10:47:43Z saulius 

The following automatic conversions were performed:

'_symmetry_cell_setting' value 'Monoclinic' changed to 'monoclinic'
according to /home/saulius/struct/CIF-dictionaries/cif_core.dic
dictionary named 'cif_core.dic' version 2.4.1 from
2010-06-29.

'_exptl_absorpt_correction_type' value 'Multi-scan'
changed to 'multi-scan' according to
/home/saulius/struct/CIF-dictionaries/cif_core.dic dictionary named
'cif_core.dic' version 2.4.1 from 2010-06-29.

Automatic conversion script
Id: cif_fix_values 1715 2011-07-08 13:25:40Z adriana 
;
_cod_original_sg_symbol_H-M 'P 21/c'
_cod_database_code 2221831
_cod_database_fobs_code 2221831

loop_
_symmetry_equiv_pos_as_xyz
'x, y, z'
'-x, y+1/2, -z+1/2'
'-x, -y, -z'
'x, -y-1/2, z-1/2'

loop_
_atom_site_type_symbol
_atom_site_label
_atom_site_fract_x
_atom_site_fract_y
_atom_site_fract_z
_atom_site_U_iso_or_equiv
_atom_site_adp_type
_atom_site_calc_flag
_atom_site_refinement_flags
_atom_site_occupancy
_atom_site_disorder_assembly
_atom_site_disorder_group
Sn Sn1 0.213693(12) 0.54260(3) 0.484115(16) 0.02051(7) Uani d . 1 . .
Br Br1 0.43779(2) 0.37225(5) 0.44008(3) 0.03484(11) Uani d . 1 . .
Br Br2 0.258387(19) 0.05999(4) 0.32990(3) 0.03129(10) Uani d . 1 . .
O O1 0.26589(15) 0.4358(3) 0.4077(2) 0.0387(7) Uani d . 1 . .
O O2 0.31430(15) 0.2973(3) 0.5299(2) 0.0452(8) Uani d . 1 . .
C C1 0.15692(17) 0.6666(4) 0.3632(2) 0.0220(7) Uani d . 1 . .
H H1 0.1895 0.7061 0.3336 0.026 Uiso calc R 1 . .
C C2 0.12163(19) 0.7996(4) 0.3873(3) 0.0264(8) Uani d . 1 . .
H H2A 0.0894 0.7659 0.4183 0.032 Uiso calc R 1 . .
H H2B 0.1545 0.8636 0.4318 0.032 Uiso calc R 1 . .
C C3 0.08542(19) 0.8880(4) 0.3002(3) 0.0279(8) Uani d . 1 . .
H H3A 0.0604 0.9690 0.3177 0.033 Uiso calc R 1 . .
H H3B 0.1183 0.9324 0.2739 0.033 Uiso calc R 1 . .
C C4 0.03775(18) 0.7926(4) 0.2262(3) 0.0275(8) Uani d . 1 . .
H H4A 0.0178 0.8519 0.1691 0.033 Uiso calc R 1 . .
H H4B 0.0015 0.7587 0.2494 0.033 Uiso calc R 1 . .
C C5 0.07263(19) 0.6598(4) 0.2018(2) 0.0282(8) Uani d . 1 . .
H H5A 0.1051 0.6933 0.1711 0.034 Uiso calc R 1 . .
H H5B 0.0396 0.5964 0.1571 0.034 Uiso calc R 1 . .
C C6 0.1087(2) 0.5702(4) 0.2895(3) 0.0276(8) Uani d . 1 . .
H H6A 0.0757 0.5270 0.3161 0.033 Uiso calc R 1 . .
H H6B 0.1333 0.4885 0.2721 0.033 Uiso calc R 1 . .
C C7 0.16265(18) 0.3824(4) 0.5421(2) 0.0232(7) Uani d . 1 . .
H H7 0.1946 0.3502 0.6033 0.028 Uiso calc R 1 . .
C C8 0.1404(2) 0.2437(4) 0.4836(3) 0.0293(8) Uani d . 1 . .
H H8A 0.1093 0.2709 0.4217 0.035 Uiso calc R 1 . .
H H8B 0.1794 0.1954 0.4735 0.035 Uiso calc R 1 . .
C C9 0.1064(2) 0.1361(4) 0.5322(3) 0.0338(9) Uani d . 1 . .
H H9A 0.0899 0.0502 0.4909 0.041 Uiso calc R 1 . .
H H9B 0.1392 0.1000 0.5905 0.041 Uiso calc R 1 . .
C C10 0.04875(19) 0.2078(4) 0.5554(3) 0.0289(8) Uani d . 1 . .
H H10A 0.0300 0.1371 0.5903 0.035 Uiso calc R 1 . .
H H10B 0.0135 0.2334 0.4967 0.035 Uiso calc R 1 . .
C C11 0.0710(2) 0.3462(4) 0.6139(3) 0.0307(9) Uani d . 1 . .
H H11A 0.1028 0.3193 0.6754 0.037 Uiso calc R 1 . .
H H11B 0.0322 0.3939 0.6248 0.037 Uiso calc R 1 . .
C C12 0.10404(19) 0.4543(4) 0.5642(3) 0.0265(8) Uani d . 1 . .
H H12A 0.0711 0.4879 0.5053 0.032 Uiso calc R 1 . .
H H12B 0.1198 0.5415 0.6044 0.032 Uiso calc R 1 . .
C C13 0.28327(18) 0.6755(4) 0.5863(2) 0.0229(7) Uani d . 1 . .
H H13 0.3158 0.6080 0.6299 0.028 Uiso calc R 1 . .
C C14 0.2482(2) 0.7634(4) 0.6445(3) 0.0302(8) Uani d . 1 . .
H H14A 0.2135 0.8265 0.6024 0.036 Uiso calc R 1 . .
H H14B 0.2263 0.6943 0.6764 0.036 Uiso calc R 1 . .
C C15 0.2972(2) 0.8594(5) 0.7173(3) 0.0399(10) Uani d . 1 . .
H H15A 0.2729 0.9192 0.7509 0.048 Uiso calc R 1 . .
H H15B 0.3290 0.7957 0.7637 0.048 Uiso calc R 1 . .
C C16 0.3352(2) 0.9610(5) 0.6714(3) 0.0399(10) Uani d . 1 . .
H H16A 0.3039 1.0314 0.6299 0.048 Uiso calc R 1 . .
H H16B 0.3682 1.0182 0.7203 0.048 Uiso calc R 1 . .
C C17 0.3701(2) 0.8748(5) 0.6152(3) 0.0350(9) Uani d . 1 . .
H H17A 0.4047 0.8121 0.6579 0.042 Uiso calc R 1 . .
H H17B 0.3923 0.9440 0.5839 0.042 Uiso calc R 1 . .
C C18 0.3220(2) 0.7777(5) 0.5415(3) 0.0333(9) Uani d . 1 . .
H H18A 0.3472 0.7180 0.5092 0.040 Uiso calc R 1 . .
H H18B 0.2906 0.8407 0.4944 0.040 Uiso calc R 1 . .
C C19 0.3064(2) 0.3375(5) 0.4512(4) 0.0428(11) Uani d . 1 . .
C C20 0.3465(4) 0.2732(7) 0.3902(6) 0.086(2) Uani d . 1 . .
H H20 0.3254 0.3114 0.3254 0.103 Uiso calc R 1 . .
C C21 0.3511(4) 0.1324(10) 0.3833(6) 0.103(3) Uani d . 1 . .
H H21 0.3661 0.0957 0.4493 0.123 Uiso calc R 1 . .
C C22 0.3980(3) 0.0619(6) 0.3377(4) 0.0589(15) Uani d . 1 . .
C C23 0.4391(3) -0.0514(6) 0.3837(4) 0.0600(15) Uani d . 1 . .
H H23 0.4393 -0.0795 0.4445 0.072 Uiso calc R 1 . .
C C24 0.4791(3) -0.1224(6) 0.3434(3) 0.0489(12) Uani d . 1 . .
H H24 0.5066 -0.2006 0.3757 0.059 Uiso calc R 1 . .
C C25 0.4800(2) -0.0820(5) 0.2563(3) 0.0362(10) Uani d . 1 . .
H H25 0.5080 -0.1328 0.2282 0.043 Uiso calc R 1 . .
C C26 0.4408(2) 0.0312(5) 0.2089(3) 0.0345(9) Uani d . 1 . .
H H26 0.4420 0.0589 0.1486 0.041 Uiso calc R 1 . .
C C27 0.3996(2) 0.1048(5) 0.2490(3) 0.0436(11) Uani d . 1 . .
H H27 0.3727 0.1837 0.2167 0.052 Uiso calc R 1 . .

loop_
_atom_site_aniso_label
_atom_site_aniso_U_11
_atom_site_aniso_U_22
_atom_site_aniso_U_33
_atom_site_aniso_U_12
_atom_site_aniso_U_13
_atom_site_aniso_U_23
Sn1 0.02214(13) 0.02028(12) 0.02122(12) 0.00165(10) 0.00982(9) 0.00100(10)
Br1 0.0356(2) 0.0413(2) 0.0301(2) -0.01657(18) 0.01398(17) -0.01001(18)
Br2 0.0250(2) 0.0332(2) 0.0360(2) -0.00672(16) 0.01009(16) -0.00529(17)
O1 0.0474(18) 0.0441(18) 0.0341(16) 0.0140(15) 0.0263(14) 0.0022(14)
O2 0.0359(17) 0.0354(17) 0.062(2) 0.0099(14) 0.0122(15) 0.0110(16)
C1 0.0203(17) 0.0223(18) 0.0237(18) 0.0007(14) 0.0074(14) 0.0011(14)
C2 0.028(2) 0.0254(19) 0.0253(19) 0.0027(16) 0.0082(15) -0.0006(15)
C3 0.031(2) 0.0236(19) 0.028(2) 0.0009(16) 0.0076(16) -0.0007(16)
C4 0.0256(19) 0.032(2) 0.0227(18) -0.0020(16) 0.0040(15) 0.0050(16)
C5 0.032(2) 0.029(2) 0.0205(18) -0.0075(16) 0.0043(15) -0.0031(15)
C6 0.035(2) 0.0218(19) 0.0246(19) -0.0027(16) 0.0071(16) -0.0005(15)
C7 0.0257(19) 0.0220(18) 0.0228(18) -0.0010(15) 0.0089(15) 0.0011(14)
C8 0.034(2) 0.0249(19) 0.034(2) -0.0017(16) 0.0180(17) -0.0064(16)
C9 0.042(2) 0.0209(19) 0.045(2) -0.0004(17) 0.023(2) -0.0037(17)
C10 0.032(2) 0.0251(19) 0.033(2) -0.0035(16) 0.0154(17) -0.0015(16)
C11 0.038(2) 0.028(2) 0.034(2) -0.0040(17) 0.0220(18) -0.0049(17)
C12 0.031(2) 0.0194(18) 0.035(2) -0.0029(16) 0.0189(17) -0.0048(16)
C13 0.0227(18) 0.0240(18) 0.0206(17) 0.0039(15) 0.0047(14) 0.0033(14)
C14 0.033(2) 0.032(2) 0.029(2) -0.0006(17) 0.0143(17) -0.0025(17)
C15 0.049(3) 0.043(3) 0.032(2) -0.010(2) 0.019(2) -0.013(2)
C16 0.047(3) 0.030(2) 0.042(2) -0.010(2) 0.012(2) -0.0065(19)
C17 0.037(2) 0.036(2) 0.032(2) -0.0117(19) 0.0109(18) 0.0017(18)
C18 0.035(2) 0.039(2) 0.029(2) -0.0110(18) 0.0153(17) -0.0035(18)
C19 0.043(3) 0.036(2) 0.058(3) 0.008(2) 0.028(2) -0.002(2)
C20 0.089(5) 0.067(4) 0.129(6) 0.024(4) 0.073(5) -0.014(4)
C21 0.088(5) 0.115(6) 0.129(7) -0.017(5) 0.069(5) -0.069(6)
C22 0.073(4) 0.064(4) 0.059(3) -0.002(3) 0.048(3) -0.026(3)
C23 0.096(5) 0.057(3) 0.039(3) -0.001(3) 0.039(3) -0.004(3)
C24 0.058(3) 0.049(3) 0.036(3) 0.005(2) 0.008(2) -0.004(2)
C25 0.028(2) 0.043(2) 0.041(2) -0.0025(18) 0.0155(18) -0.017(2)
C26 0.045(2) 0.035(2) 0.030(2) -0.0115(19) 0.0210(19) -0.0097(18)
C27 0.048(3) 0.033(2) 0.050(3) 0.006(2) 0.016(2) -0.012(2)

loop_
_atom_type_symbol
_atom_type_description
_atom_type_scat_dispersion_real
_atom_type_scat_dispersion_imag
_atom_type_scat_source
C C 0.0033 0.0016 'International Tables Vol C Tables 4.2.6.8 and 6.1.1.4'
H H 0.0000 0.0000 'International Tables Vol C Tables 4.2.6.8 and 6.1.1.4'
O O 0.0106 0.0060 'International Tables Vol C Tables 4.2.6.8 and 6.1.1.4'
Br Br -0.2901 2.4595 'International Tables Vol C Tables 4.2.6.8 and 6.1.1.4'
Sn Sn -0.6537 1.4246 'International Tables Vol C Tables 4.2.6.8 and 6.1.1.4'

loop_
_geom_angle_atom_site_label_1
_geom_angle_atom_site_label_2
_geom_angle_atom_site_label_3
_geom_angle_site_symmetry_1
_geom_angle_site_symmetry_3
_geom_angle
_geom_angle_publ_flag
O1 Sn1 C13 . . 107.13(13) ?
O1 Sn1 C7 . . 109.48(13) ?
C13 Sn1 C7 . . 114.25(13) ?
O1 Sn1 C1 . . 91.76(12) ?
C13 Sn1 C1 . . 112.88(13) ?
C7 Sn1 C1 . . 118.36(14) ?
C19 O1 Sn1 . . 115.9(3) ?
C6 C1 C2 . . 111.1(3) ?
C6 C1 Sn1 . . 112.5(2) ?
C2 C1 Sn1 . . 113.5(2) ?
C6 C1 H1 . . 106.4 ?
C2 C1 H1 . . 106.4 ?
Sn1 C1 H1 . . 106.4 ?
C3 C2 C1 . . 111.4(3) ?
C3 C2 H2A . . 109.3 ?
C1 C2 H2A . . 109.3 ?
C3 C2 H2B . . 109.3 ?
C1 C2 H2B . . 109.3 ?
H2A C2 H2B . . 108.0 ?
C4 C3 C2 . . 111.7(3) ?
C4 C3 H3A . . 109.3 ?
C2 C3 H3A . . 109.3 ?
C4 C3 H3B . . 109.3 ?
C2 C3 H3B . . 109.3 ?
H3A C3 H3B . . 107.9 ?
C3 C4 C5 . . 111.5(3) ?
C3 C4 H4A . . 109.3 ?
C5 C4 H4A . . 109.3 ?
C3 C4 H4B . . 109.3 ?
C5 C4 H4B . . 109.3 ?
H4A C4 H4B . . 108.0 ?
C4 C5 C6 . . 111.3(3) ?
C4 C5 H5A . . 109.4 ?
C6 C5 H5A . . 109.4 ?
C4 C5 H5B . . 109.4 ?
C6 C5 H5B . . 109.4 ?
H5A C5 H5B . . 108.0 ?
C1 C6 C5 . . 111.1(3) ?
C1 C6 H6A . . 109.4 ?
C5 C6 H6A . . 109.4 ?
C1 C6 H6B . . 109.4 ?
C5 C6 H6B . . 109.4 ?
H6A C6 H6B . . 108.0 ?
C12 C7 C8 . . 110.6(3) ?
C12 C7 Sn1 . . 110.2(2) ?
C8 C7 Sn1 . . 115.3(2) ?
C12 C7 H7 . . 106.7 ?
C8 C7 H7 . . 106.7 ?
Sn1 C7 H7 . . 106.7 ?
C9 C8 C7 . . 111.0(3) ?
C9 C8 H8A . . 109.4 ?
C7 C8 H8A . . 109.4 ?
C9 C8 H8B . . 109.4 ?
C7 C8 H8B . . 109.4 ?
H8A C8 H8B . . 108.0 ?
C10 C9 C8 . . 111.8(3) ?
C10 C9 H9A . . 109.3 ?
C8 C9 H9A . . 109.3 ?
C10 C9 H9B . . 109.3 ?
C8 C9 H9B . . 109.3 ?
H9A C9 H9B . . 107.9 ?
C9 C10 C11 . . 111.1(3) ?
C9 C10 H10A . . 109.4 ?
C11 C10 H10A . . 109.4 ?
C9 C10 H10B . . 109.4 ?
C11 C10 H10B . . 109.4 ?
H10A C10 H10B . . 108.0 ?
C10 C11 C12 . . 110.7(3) ?
C10 C11 H11A . . 109.5 ?
C12 C11 H11A . . 109.5 ?
C10 C11 H11B . . 109.5 ?
C12 C11 H11B . . 109.5 ?
H11A C11 H11B . . 108.1 ?
C7 C12 C11 . . 111.1(3) ?
C7 C12 H12A . . 109.4 ?
C11 C12 H12A . . 109.4 ?
C7 C12 H12B . . 109.4 ?
C11 C12 H12B . . 109.4 ?
H12A C12 H12B . . 108.0 ?
C18 C13 C14 . . 111.1(3) ?
C18 C13 Sn1 . . 111.7(2) ?
C14 C13 Sn1 . . 110.7(2) ?
C18 C13 H13 . . 107.7 ?
C14 C13 H13 . . 107.7 ?
Sn1 C13 H13 . . 107.7 ?
C15 C14 C13 . . 111.2(3) ?
C15 C14 H14A . . 109.4 ?
C13 C14 H14A . . 109.4 ?
C15 C14 H14B . . 109.4 ?
C13 C14 H14B . . 109.4 ?
H14A C14 H14B . . 108.0 ?
C16 C15 C14 . . 111.0(3) ?
C16 C15 H15A . . 109.4 ?
C14 C15 H15A . . 109.4 ?
C16 C15 H15B . . 109.4 ?
C14 C15 H15B . . 109.4 ?
H15A C15 H15B . . 108.0 ?
C17 C16 C15 . . 111.2(4) ?
C17 C16 H16A . . 109.4 ?
C15 C16 H16A . . 109.4 ?
C17 C16 H16B . . 109.4 ?
C15 C16 H16B . . 109.4 ?
H16A C16 H16B . . 108.0 ?
C16 C17 C18 . . 111.9(4) ?
C16 C17 H17A . . 109.2 ?
C18 C17 H17A . . 109.2 ?
C16 C17 H17B . . 109.2 ?
C18 C17 H17B . . 109.2 ?
H17A C17 H17B . . 107.9 ?
C17 C18 C13 . . 111.0(3) ?
C17 C18 H18A . . 109.4 ?
C13 C18 H18A . . 109.4 ?
C17 C18 H18B . . 109.4 ?
C13 C18 H18B . . 109.4 ?
H18A C18 H18B . . 108.0 ?
O2 C19 O1 . . 125.8(4) ?
O2 C19 C20 . . 122.6(5) ?
O1 C19 C20 . . 111.6(5) ?
C21 C20 C19 . . 119.5(6) ?
C21 C20 Br1 . . 112.1(6) ?
C19 C20 Br1 . . 104.4(4) ?
C21 C20 H20 . . 106.7 ?
C19 C20 H20 . . 106.7 ?
Br1 C20 H20 . . 106.7 ?
C20 C21 C22 . . 122.2(7) ?
C20 C21 Br2 . . 105.6(6) ?
C22 C21 Br2 . . 112.6(4) ?
C20 C21 H21 . . 105.0 ?
C22 C21 H21 . . 105.0 ?
Br2 C21 H21 . . 105.0 ?
C23 C22 C27 . . 118.8(4) ?
C23 C22 C21 . . 119.1(6) ?
C27 C22 C21 . . 122.0(6) ?
C24 C23 C22 . . 121.1(5) ?
C24 C23 H23 . . 119.5 ?
C22 C23 H23 . . 119.5 ?
C23 C24 C25 . . 120.1(5) ?
C23 C24 H24 . . 119.9 ?
C25 C24 H24 . . 119.9 ?
C24 C25 C26 . . 120.6(4) ?
C24 C25 H25 . . 119.7 ?
C26 C25 H25 . . 119.7 ?
C25 C26 C27 . . 120.0(4) ?
C25 C26 H26 . . 120.0 ?
C27 C26 H26 . . 120.0 ?
C26 C27 C22 . . 119.4(5) ?
C26 C27 H27 . . 120.3 ?
C22 C27 H27 . . 120.3 ?

loop_
_geom_bond_atom_site_label_1
_geom_bond_atom_site_label_2
_geom_bond_site_symmetry_2
_geom_bond_distance
_geom_bond_publ_flag
Sn1 O1 . 2.072(3) ?
Sn1 C13 . 2.141(4) ?
Sn1 C7 . 2.157(3) ?
Sn1 C1 . 2.158(3) ?
Br1 C20 . 2.054(8) ?
Br2 C21 . 1.990(7) ?
O1 C19 . 1.271(5) ?
O2 C19 . 1.201(6) ?
C1 C6 . 1.528(5) ?
C1 C2 . 1.525(5) ?
C1 H1 . 1.0000 ?
C2 C3 . 1.525(5) ?
C2 H2A . 0.9900 ?
C2 H2B . 0.9900 ?
C3 C4 . 1.520(5) ?
C3 H3A . 0.9900 ?
C3 H3B . 0.9900 ?
C4 C5 . 1.519(5) ?
C4 H4A . 0.9900 ?
C4 H4B . 0.9900 ?
C5 C6 . 1.536(5) ?
C5 H5A . 0.9900 ?
C5 H5B . 0.9900 ?
C6 H6A . 0.9900 ?
C6 H6B . 0.9900 ?
C7 C12 . 1.531(5) ?
C7 C8 . 1.525(5) ?
C7 H7 . 1.0000 ?
C8 C9 . 1.531(5) ?
C8 H8A . 0.9900 ?
C8 H8B . 0.9900 ?
C9 C10 . 1.521(5) ?
C9 H9A . 0.9900 ?
C9 H9B . 0.9900 ?
C10 C11 . 1.523(5) ?
C10 H10A . 0.9900 ?
C10 H10B . 0.9900 ?
C11 C12 . 1.531(5) ?
C11 H11A . 0.9900 ?
C11 H11B . 0.9900 ?
C12 H12A . 0.9900 ?
C12 H12B . 0.9900 ?
C13 C18 . 1.530(5) ?
C13 C14 . 1.539(5) ?
C13 H13 . 1.0000 ?
C14 C15 . 1.526(6) ?
C14 H14A . 0.9900 ?
C14 H14B . 0.9900 ?
C15 C16 . 1.526(6) ?
C15 H15A . 0.9900 ?
C15 H15B . 0.9900 ?
C16 C17 . 1.507(6) ?
C16 H16A . 0.9900 ?
C16 H16B . 0.9900 ?
C17 C18 . 1.530(6) ?
C17 H17A . 0.9900 ?
C17 H17B . 0.9900 ?
C18 H18A . 0.9900 ?
C18 H18B . 0.9900 ?
C19 C20 . 1.548(7) ?
C20 C21 . 1.290(10) ?
C20 H20 . 1.0000 ?
C21 C22 . 1.517(7) ?
C21 H21 . 1.0000 ?
C22 C23 . 1.387(8) ?
C22 C27 . 1.402(7) ?
C23 C24 . 1.351(7) ?
C23 H23 . 0.9500 ?
C24 C25 . 1.369(6) ?
C24 H24 . 0.9500 ?
C25 C26 . 1.374(6) ?
C25 H25 . 0.9500 ?
C26 C27 . 1.381(6) ?
C26 H26 . 0.9500 ?
C27 H27 . 0.9500 ?

loop_
_geom_torsion_atom_site_label_1
_geom_torsion_atom_site_label_2
_geom_torsion_atom_site_label_3
_geom_torsion_atom_site_label_4
_geom_torsion_site_symmetry_1
_geom_torsion_site_symmetry_2
_geom_torsion_site_symmetry_3
_geom_torsion_site_symmetry_4
_geom_torsion
_geom_torsion_publ_flag
C13 Sn1 O1 C19 . . . . 69.2(3) ?
C7 Sn1 O1 C19 . . . . -55.2(3) ?
C1 Sn1 O1 C19 . . . . -176.2(3) ?
O1 Sn1 C1 C6 . . . . 69.1(3) ?
C13 Sn1 C1 C6 . . . . 178.5(2) ?
C7 Sn1 C1 C6 . . . . -44.2(3) ?
O1 Sn1 C1 C2 . . . . -163.7(3) ?
C13 Sn1 C1 C2 . . . . -54.2(3) ?
C7 Sn1 C1 C2 . . . . 83.0(3) ?
C6 C1 C2 C3 . . . . -55.1(4) ?
Sn1 C1 C2 C3 . . . . 176.9(2) ?
C1 C2 C3 C4 . . . . 54.8(4) ?
C2 C3 C4 C5 . . . . -54.7(4) ?
C3 C4 C5 C6 . . . . 54.9(4) ?
C2 C1 C6 C5 . . . . 55.4(4) ?
Sn1 C1 C6 C5 . . . . -176.1(2) ?
C4 C5 C6 C1 . . . . -55.3(4) ?
O1 Sn1 C7 C12 . . . . -157.5(2) ?
C13 Sn1 C7 C12 . . . . 82.4(3) ?
C1 Sn1 C7 C12 . . . . -54.3(3) ?
O1 Sn1 C7 C8 . . . . -31.4(3) ?
C13 Sn1 C7 C8 . . . . -151.5(3) ?
C1 Sn1 C7 C8 . . . . 71.8(3) ?
C12 C7 C8 C9 . . . . -55.5(4) ?
Sn1 C7 C8 C9 . . . . 178.6(3) ?
C7 C8 C9 C10 . . . . 55.3(5) ?
C8 C9 C10 C11 . . . . -55.4(5) ?
C9 C10 C11 C12 . . . . 55.8(5) ?
C8 C7 C12 C11 . . . . 56.6(4) ?
Sn1 C7 C12 C11 . . . . -174.7(3) ?
C10 C11 C12 C7 . . . . -56.7(4) ?
O1 Sn1 C13 C18 . . . . 53.7(3) ?
C7 Sn1 C13 C18 . . . . 175.1(3) ?
C1 Sn1 C13 C18 . . . . -45.8(3) ?
O1 Sn1 C13 C14 . . . . 178.1(2) ?
C7 Sn1 C13 C14 . . . . -60.5(3) ?
C1 Sn1 C13 C14 . . . . 78.6(3) ?
C18 C13 C14 C15 . . . . -54.9(4) ?
Sn1 C13 C14 C15 . . . . -179.7(3) ?
C13 C14 C15 C16 . . . . 55.5(5) ?
C14 C15 C16 C17 . . . . -56.1(5) ?
C15 C16 C17 C18 . . . . 56.1(5) ?
C16 C17 C18 C13 . . . . -55.3(5) ?
C14 C13 C18 C17 . . . . 54.2(4) ?
Sn1 C13 C18 C17 . . . . 178.4(3) ?
Sn1 O1 C19 O2 . . . . 3.9(7) ?
Sn1 O1 C19 C20 . . . . -175.7(4) ?
O2 C19 C20 C21 . . . . 49.4(11) ?
O1 C19 C20 C21 . . . . -131.0(8) ?
O2 C19 C20 Br1 . . . . -76.9(6) ?
O1 C19 C20 Br1 . . . . 102.7(5) ?
C19 C20 C21 C22 . . . . -170.2(6) ?
Br1 C20 C21 C22 . . . . -47.6(11) ?
C19 C20 C21 Br2 . . . . 59.5(9) ?
Br1 C20 C21 Br2 . . . . -177.9(3) ?
C20 C21 C22 C23 . . . . 131.4(9) ?
Br2 C21 C22 C23 . . . . -101.3(7) ?
C20 C21 C22 C27 . . . . -50.6(11) ?
Br2 C21 C22 C27 . . . . 76.7(7) ?
C27 C22 C23 C24 . . . . -1.7(9) ?
C21 C22 C23 C24 . . . . 176.4(6) ?
C22 C23 C24 C25 . . . . 0.7(9) ?
C23 C24 C25 C26 . . . . 0.4(8) ?
C24 C25 C26 C27 . . . . -0.5(7) ?
C25 C26 C27 C22 . . . . -0.5(7) ?
C23 C22 C27 C26 . . . . 1.5(8) ?
C21 C22 C27 C26 . . . . -176.5(5) ?
